data_7001280
loop_
_publ_author_name
'Janiak, Christoph'
'Chamayou, Anne-Christine'
'Royhan Uddin, A. K. M.'
'Uddin, Mohammad'
'Hagen, Karl S.'
'Enamullah, Mohammed'

_publ_section_title
;
 Polymorphs, enantiomorphs, chirality and helicity in
 [Rh{N,O}(\h4-cod)] complexes with {N,O} = salicylaldiminato Schiff
 base or aminocarboxylato ligands
;
_journal_coden_ASTM DTARAF
_journal_issue 19
_journal_name_full 'Dalton Transactions'
_journal_page_first 3698
_journal_page_last 3709
_journal_paper_doi 10.1039/b820072f
_journal_year 2009
_chemical_formula_moiety 'C36 H38 N2 O2 Rh2'
_chemical_formula_sum 'C36 H38 N2 O2 Rh2'
_chemical_formula_weight 736.50
_chemical_name_systematic
;
bis(\h^4^-cyclo-octa-1,5-diene)-(\m-N,N'-o-phenylene-
bis(salicylaldiminato)-\kN,O:N',O')-di-rhodium(I)
;
_space_group_IT_number 2
_symmetry_cell_setting triclinic
_symmetry_space_group_name_Hall '-P 1'
_symmetry_space_group_name_H-M 'P -1'
_atom_sites_solution_hydrogens geom
_atom_sites_solution_primary direct
_atom_sites_solution_secondary difmap
_audit_creation_method SHELXL-97
_cell_angle_alpha 77.496(1)
_cell_angle_beta 89.989(1)
_cell_angle_gamma 76.808(1)
_cell_formula_units_Z 2
_cell_length_a 10.6521(8)
_cell_length_b 11.9883(8)
_cell_length_c 12.0891(9)
_cell_measurement_reflns_used 8533
_cell_measurement_temperature 173(2)
_cell_measurement_theta_max 29.95
_cell_measurement_theta_min 2.19
_cell_volume 1465.43(18)
_computing_cell_refinement 'Bruker SMART'
_computing_data_collection 'Bruker SMART'
_computing_data_reduction 'Bruker SAINT'
_computing_molecular_graphics 'Bruker SHELXTL'
_computing_publication_material 'Bruker SHELXTL'
_computing_structure_refinement 'SHELXL-97 (Sheldrick, 1997)'
_computing_structure_solution 'SHELXS-97 (Sheldrick, 1990)'
_diffrn_ambient_temperature 173(2)
_diffrn_measured_fraction_theta_full 0.993
_diffrn_measured_fraction_theta_max 0.993
_diffrn_measurement_device_type 'CCD area detector'
_diffrn_measurement_method 'omega scans'
_diffrn_radiation_monochromator graphite
_diffrn_radiation_source 'fine-focus sealed tube'
_diffrn_radiation_type MoK\a
_diffrn_radiation_wavelength 0.71073
_diffrn_reflns_av_R_equivalents 0.0277
_diffrn_reflns_av_sigmaI/netI 0.0343
_diffrn_reflns_limit_h_max 14
_diffrn_reflns_limit_h_min -14
_diffrn_reflns_limit_k_max 16
_diffrn_reflns_limit_k_min -16
_diffrn_reflns_limit_l_max 16
_diffrn_reflns_limit_l_min -17
_diffrn_reflns_number 22946
_diffrn_reflns_theta_full 30.03
_diffrn_reflns_theta_max 30.03
_diffrn_reflns_theta_min 1.73
_exptl_absorpt_coefficient_mu 1.163
_exptl_absorpt_correction_T_max 0.9923
_exptl_absorpt_correction_T_min 0.8268
_exptl_absorpt_correction_type multi-scan
_exptl_absorpt_process_details 'SADABS ver 2.03, R. Blessing 1995'
_exptl_crystal_colour orange
_exptl_crystal_density_diffrn 1.669
_exptl_crystal_density_method 'not measured'
_exptl_crystal_description plate
_exptl_crystal_F_000 748
_exptl_crystal_size_max 0.17
_exptl_crystal_size_mid 0.15
_exptl_crystal_size_min 0.07
_refine_diff_density_max 1.077
_refine_diff_density_min -0.394
_refine_diff_density_rms 0.096
_refine_ls_extinction_method none
_refine_ls_goodness_of_fit_ref 1.045
_refine_ls_hydrogen_treatment constr
_refine_ls_matrix_type full
_refine_ls_number_parameters 379
_refine_ls_number_reflns 8494
_refine_ls_number_restraints 0
_refine_ls_restrained_S_all 1.045
_refine_ls_R_factor_all 0.0355
_refine_ls_R_factor_gt 0.0299
_refine_ls_shift/su_max 0.006
_refine_ls_shift/su_mean 0.001
_refine_ls_structure_factor_coef Fsqd
_refine_ls_weighting_details 'calc w=1/[\s^2^(Fo^2^)+(0.0388P)^2^+0.4090P] where P=(Fo^2^+2Fc^2^)/3'
_refine_ls_weighting_scheme calc
_refine_ls_wR_factor_gt 0.0735
_refine_ls_wR_factor_ref 0.0765
_reflns_number_gt 7406
_reflns_number_total 8494
_reflns_threshold_expression >2sigma(I)
_cod_data_source_file B820072f.txt
_cod_data_source_block en9s
_cod_depositor_comments
;
The following automatic conversions were performed:
'_symmetry_cell_setting' value 'Triclinic' changed to 'triclinic'
according to '/home/saulius/struct/CIF-dictionaries/cif_core.dic'
dictionary named 'cif_core.dic' version 2.4.1 from 2010-06-29.

Automatic conversion script
Id: cif_fix_enum 1527 2010-12-29 10:47:43Z saulius 
;
_cod_original_sg_symbol_H-M P-1
_cod_database_code 7001280

loop_
_symmetry_equiv_pos_as_xyz
'x, y, z'
'-x, -y, -z'

loop_
_atom_site_label
_atom_site_type_symbol
_atom_site_fract_x
_atom_site_fract_y
_atom_site_fract_z
_atom_site_U_iso_or_equiv
_atom_site_adp_type
_atom_site_occupancy
_atom_site_symmetry_multiplicity
_atom_site_calc_flag
_atom_site_refinement_flags
_atom_site_disorder_assembly
_atom_site_disorder_group
Rh1 Rh 0.089693(15) 0.753625(13) 0.345481(13) 0.01925(5) Uani 1 1 d . . .
Rh2 Rh 0.538419(15) 0.769740(13) 0.270268(12) 0.02024(5) Uani 1 1 d . . .
N1 N 0.16972(16) 0.85736(14) 0.21641(14) 0.0199(3) Uani 1 1 d . . .
N2 N 0.39395(16) 0.87102(15) 0.34669(14) 0.0205(3) Uani 1 1 d . . .
O1 O 0.11897(16) 0.62354(13) 0.25836(13) 0.0285(3) Uani 1 1 d . . .
O2 O 0.57292(15) 0.64318(13) 0.41589(12) 0.0271(3) Uani 1 1 d . . .
C1 C 0.19602(19) 0.96860(17) 0.22352(16) 0.0201(4) Uani 1 1 d . . .
C2 C 0.1122(2) 1.07205(19) 0.16633(18) 0.0255(4) Uani 1 1 d . . .
H2 H 0.0384 1.0680 0.1247 0.031 Uiso 1 1 calc R . .
C3 C 0.1346(2) 1.18108(19) 0.16901(19) 0.0288(5) Uani 1 1 d . . .
H3 H 0.0768 1.2508 0.1291 0.035 Uiso 1 1 calc R . .
C4 C 0.2412(2) 1.18778(19) 0.22998(19) 0.0288(5) Uani 1 1 d . . .
H4 H 0.2573 1.2621 0.2321 0.035 Uiso 1 1 calc R . .
C5 C 0.3249(2) 1.08481(18) 0.28835(18) 0.0254(4) Uani 1 1 d . . .
H5 H 0.3978 1.0897 0.3307 0.030 Uiso 1 1 calc R . .
C6 C 0.30430(19) 0.97518(17) 0.28604(16) 0.0199(4) Uani 1 1 d . . .
C7 C 0.1870(2) 0.83315(19) 0.11675(17) 0.0239(4) Uani 1 1 d . . .
H7 H 0.2120 0.8917 0.0607 0.029 Uiso 1 1 calc R . .
C8 C 0.1735(2) 0.7307(2) 0.07983(18) 0.0247(4) Uani 1 1 d . . .
C9 C 0.1999(2) 0.7281(2) -0.03572(19) 0.0334(5) Uani 1 1 d . . .
H9 H 0.2224 0.7940 -0.0835 0.040 Uiso 1 1 calc R . .
C10 C 0.1935(2) 0.6338(3) -0.0789(2) 0.0393(6) Uani 1 1 d . . .
H10 H 0.2118 0.6335 -0.1557 0.047 Uiso 1 1 calc R . .
C11 C 0.1597(2) 0.5372(2) -0.0091(2) 0.0392(6) Uani 1 1 d . . .
H11 H 0.1536 0.4717 -0.0394 0.047 Uiso 1 1 calc R . .
C12 C 0.1350(2) 0.5357(2) 0.1024(2) 0.0340(5) Uani 1 1 d . . .
H12 H 0.1125 0.4688 0.1482 0.041 Uiso 1 1 calc R . .
C13 C 0.1423(2) 0.63161(19) 0.15112(19) 0.0250(4) Uani 1 1 d . . .
C14 C 0.3928(2) 0.85576(19) 0.45675(17) 0.0238(4) Uani 1 1 d . . .
H14 H 0.3391 0.9177 0.4842 0.029 Uiso 1 1 calc R . .
C15 C 0.4610(2) 0.75910(19) 0.54110(17) 0.0242(4) Uani 1 1 d . . .
C16 C 0.4379(2) 0.7647(2) 0.65659(19) 0.0315(5) Uani 1 1 d . . .
H16 H 0.3848 0.8340 0.6725 0.038 Uiso 1 1 calc R . .
C17 C 0.4899(2) 0.6732(3) 0.74426(19) 0.0379(6) Uani 1 1 d . . .
H17 H 0.4745 0.6789 0.8205 0.045 Uiso 1 1 calc R . .
C18 C 0.5666(2) 0.5706(2) 0.7201(2) 0.0372(6) Uani 1 1 d . . .
H18 H 0.6034 0.5067 0.7811 0.045 Uiso 1 1 calc R . .
C19 C 0.5898(2) 0.5598(2) 0.61108(19) 0.0324(5) Uani 1 1 d . . .
H19 H 0.6394 0.4878 0.5977 0.039 Uiso 1 1 calc R . .
C20 C 0.5406(2) 0.6552(2) 0.51739(18) 0.0246(4) Uani 1 1 d . . .
C21 C 0.0990(2) 0.62181(19) 0.49556(19) 0.0286(5) Uani 1 1 d . . .
H21 H 0.1478 0.5418 0.4891 0.034 Uiso 1 1 calc R . .
C22 C -0.0270(2) 0.6540(2) 0.44821(19) 0.0287(5) Uani 1 1 d . . .
H22 H -0.0511 0.5930 0.4132 0.034 Uiso 1 1 calc R . .
C23 C -0.1392(2) 0.7270(2) 0.4971(2) 0.0347(5) Uani 1 1 d . . .
H23A H -0.1220 0.7155 0.5798 0.042 Uiso 1 1 calc R . .
H23B H -0.2185 0.7002 0.4855 0.042 Uiso 1 1 calc R . .
C24 C -0.1605(2) 0.8582(2) 0.4408(2) 0.0338(5) Uani 1 1 d . . .
H24A H -0.2251 0.8778 0.3765 0.041 Uiso 1 1 calc R . .
H24B H -0.1958 0.9052 0.4964 0.041 Uiso 1 1 calc R . .
C25 C -0.0371(2) 0.89158(19) 0.39756(19) 0.0270(4) Uani 1 1 d . . .
H25 H -0.0518 0.9686 0.3415 0.032 Uiso 1 1 calc R . .
C26 C 0.0791(2) 0.86270(19) 0.46333(18) 0.0258(4) Uani 1 1 d . . .
H26 H 0.1323 0.9224 0.4453 0.031 Uiso 1 1 calc R . .
C27 C 0.0940(2) 0.7947(2) 0.58638(19) 0.0327(5) Uani 1 1 d . . .
H27A H 0.0098 0.8104 0.6216 0.039 Uiso 1 1 calc R . .
H27B H 0.1559 0.8228 0.6284 0.039 Uiso 1 1 calc R . .
C28 C 0.1423(3) 0.6615(2) 0.59670(19) 0.0347(5) Uani 1 1 d . . .
H28A H 0.2379 0.6405 0.6044 0.042 Uiso 1 1 calc R . .
H28B H 0.1099 0.6193 0.6663 0.042 Uiso 1 1 calc R . .
C29 C 0.4920(2) 0.87424(18) 0.10388(17) 0.0240(4) Uani 1 1 d . . .
H29 H 0.4040 0.9282 0.0936 0.029 Uiso 1 1 calc R . .
C30 C 0.5838(2) 0.91325(19) 0.15831(18) 0.0268(4) Uani 1 1 d . . .
H30 H 0.5494 0.9903 0.1794 0.032 Uiso 1 1 calc R . .
C31 C 0.7256(2) 0.8912(2) 0.1325(2) 0.0337(5) Uani 1 1 d . . .
H31A H 0.7730 0.9186 0.1877 0.040 Uiso 1 1 calc R . .
H31B H 0.7347 0.9379 0.0559 0.040 Uiso 1 1 calc R . .
C32 C 0.7872(2) 0.7605(2) 0.1373(2) 0.0351(5) Uani 1 1 d . . .
H32A H 0.7841 0.7455 0.0601 0.042 Uiso 1 1 calc R . .
H32B H 0.8790 0.7425 0.1639 0.042 Uiso 1 1 calc R . .
C33 C 0.7176(2) 0.6798(2) 0.21648(19) 0.0290(5) Uani 1 1 d . . .
H33 H 0.7747 0.6235 0.2798 0.035 Uiso 1 1 calc R . .
C34 C 0.6164(2) 0.63729(19) 0.18156(19) 0.0277(5) Uani 1 1 d . . .
H34 H 0.6154 0.5560 0.2237 0.033 Uiso 1 1 calc R . .
C35 C 0.5529(2) 0.6707(2) 0.06299(19) 0.0314(5) Uani 1 1 d . . .
H35A H 0.4715 0.6439 0.0654 0.038 Uiso 1 1 calc R . .
H35B H 0.6106 0.6295 0.0128 0.038 Uiso 1 1 calc R . .
C36 C 0.5234(2) 0.8033(2) 0.01263(18) 0.0293(5) Uani 1 1 d . . .
H36A H 0.5990 0.8233 -0.0277 0.035 Uiso 1 1 calc R . .
H36B H 0.4493 0.8249 -0.0434 0.035 Uiso 1 1 calc R . .

loop_
_atom_site_aniso_label
_atom_site_aniso_U_11
_atom_site_aniso_U_22
_atom_site_aniso_U_33
_atom_site_aniso_U_23
_atom_site_aniso_U_13
_atom_site_aniso_U_12
Rh1 0.02132(8) 0.01844(8) 0.01928(8) -0.00552(6) 0.00431(6) -0.00605(6)
Rh2 0.01969(8) 0.02141(8) 0.01712(8) -0.00067(6) 0.00299(6) -0.00317(6)
N1 0.0181(8) 0.0206(8) 0.0220(8) -0.0059(6) 0.0020(6) -0.0058(6)
N2 0.0195(8) 0.0210(8) 0.0216(8) -0.0038(6) 0.0018(6) -0.0069(6)
O1 0.0364(9) 0.0224(7) 0.0283(8) -0.0089(6) 0.0048(7) -0.0075(6)
O2 0.0285(8) 0.0259(8) 0.0219(7) 0.0014(6) 0.0039(6) -0.0023(6)
C1 0.0222(9) 0.0209(9) 0.0174(9) -0.0036(7) 0.0065(7) -0.0063(7)
C2 0.0231(10) 0.0278(11) 0.0227(10) -0.0023(8) 0.0029(8) -0.0033(8)
C3 0.0297(11) 0.0215(10) 0.0291(11) 0.0006(8) 0.0094(9) 0.0004(8)
C4 0.0348(12) 0.0200(10) 0.0324(11) -0.0062(8) 0.0121(9) -0.0077(9)
C5 0.0278(10) 0.0248(10) 0.0262(10) -0.0078(8) 0.0064(8) -0.0092(8)
C6 0.0220(9) 0.0189(9) 0.0180(9) -0.0037(7) 0.0054(7) -0.0040(7)
C7 0.0216(10) 0.0309(11) 0.0199(9) -0.0059(8) 0.0030(7) -0.0072(8)
C8 0.0197(9) 0.0332(11) 0.0224(10) -0.0114(8) 0.0014(8) -0.0037(8)
C9 0.0286(11) 0.0508(15) 0.0234(11) -0.0145(10) 0.0030(9) -0.0086(10)
C10 0.0285(12) 0.0622(17) 0.0329(12) -0.0296(12) -0.0007(10) -0.0039(11)
C11 0.0267(11) 0.0476(15) 0.0485(15) -0.0327(13) -0.0057(10) 0.0018(10)
C12 0.0297(12) 0.0303(12) 0.0438(14) -0.0184(10) -0.0021(10) -0.0012(9)
C13 0.0191(9) 0.0259(10) 0.0304(11) -0.0134(9) -0.0005(8) 0.0005(8)
C14 0.0224(10) 0.0275(10) 0.0234(10) -0.0072(8) 0.0020(8) -0.0082(8)
C15 0.0220(10) 0.0318(11) 0.0202(9) -0.0037(8) 0.0005(7) -0.0108(8)
C16 0.0312(12) 0.0449(14) 0.0231(10) -0.0105(10) 0.0002(9) -0.0154(10)
C17 0.0364(13) 0.0636(17) 0.0169(10) -0.0041(10) -0.0004(9) -0.0228(12)
C18 0.0286(12) 0.0521(15) 0.0249(11) 0.0114(10) -0.0045(9) -0.0164(11)
C19 0.0247(11) 0.0364(13) 0.0292(11) 0.0081(9) 0.0010(9) -0.0074(9)
C20 0.0193(9) 0.0318(11) 0.0213(10) 0.0018(8) 0.0005(7) -0.0099(8)
C21 0.0353(12) 0.0232(10) 0.0275(11) -0.0020(8) 0.0049(9) -0.0108(9)
C22 0.0356(12) 0.0270(11) 0.0284(11) -0.0070(9) 0.0079(9) -0.0165(9)
C23 0.0294(12) 0.0470(14) 0.0364(13) -0.0155(11) 0.0134(10) -0.0209(11)
C24 0.0243(11) 0.0440(14) 0.0330(12) -0.0116(10) 0.0112(9) -0.0045(10)
C25 0.0287(11) 0.0228(10) 0.0302(11) -0.0100(8) 0.0102(9) -0.0038(8)
C26 0.0310(11) 0.0261(10) 0.0266(10) -0.0123(8) 0.0097(8) -0.0133(9)
C27 0.0378(13) 0.0451(14) 0.0223(10) -0.0120(10) 0.0072(9) -0.0201(11)
C28 0.0425(14) 0.0393(13) 0.0219(11) 0.0003(9) -0.0007(9) -0.0152(11)
C29 0.0232(10) 0.0244(10) 0.0190(9) 0.0014(8) 0.0024(7) -0.0004(8)
C30 0.0284(11) 0.0257(10) 0.0224(10) 0.0025(8) 0.0057(8) -0.0059(8)
C31 0.0280(11) 0.0446(14) 0.0276(11) 0.0015(10) 0.0056(9) -0.0157(10)
C32 0.0222(11) 0.0491(15) 0.0272(11) 0.0024(10) 0.0049(9) -0.0052(10)
C33 0.0223(10) 0.0325(12) 0.0253(10) -0.0013(9) 0.0040(8) 0.0028(9)
C34 0.0289(11) 0.0239(10) 0.0249(10) -0.0043(8) 0.0037(8) 0.0036(8)
C35 0.0328(12) 0.0335(12) 0.0246(11) -0.0092(9) 0.0010(9) 0.0015(9)
C36 0.0271(11) 0.0362(12) 0.0202(10) -0.0034(9) 0.0028(8) -0.0014(9)

loop_
_atom_type_symbol
_atom_type_description
_atom_type_scat_dispersion_real
_atom_type_scat_dispersion_imag
_atom_type_scat_source
C C 0.0033 0.0016 'International Tables Vol C Tables 4.2.6.8 and 6.1.1.4'
H H 0.0000 0.0000 'International Tables Vol C Tables 4.2.6.8 and 6.1.1.4'
N N 0.0061 0.0033 'International Tables Vol C Tables 4.2.6.8 and 6.1.1.4'
O O 0.0106 0.0060 'International Tables Vol C Tables 4.2.6.8 and 6.1.1.4'
Rh Rh -1.1178 0.9187 'International Tables Vol C Tables 4.2.6.8 and 6.1.1.4'

loop_
_geom_angle_atom_site_label_1
_geom_angle_atom_site_label_2
_geom_angle_atom_site_label_3
_geom_angle
_geom_angle_site_symmetry_1
_geom_angle_site_symmetry_3
_geom_angle_publ_flag
O1 Rh1 N1 90.03(6) . . ?
O1 Rh1 C25 149.19(8) . . ?
N1 Rh1 C25 96.93(8) . . ?
O1 Rh1 C21 87.54(8) . . ?
N1 Rh1 C21 153.92(8) . . ?
C25 Rh1 C21 98.39(9) . . ?
O1 Rh1 C26 168.60(8) . . ?
N1 Rh1 C26 96.87(7) . . ?
C25 Rh1 C26 38.89(9) . . ?
C21 Rh1 C26 82.27(9) . . ?
O1 Rh1 C22 85.01(8) . . ?
N1 Rh1 C22 166.70(8) . . ?
C25 Rh1 C22 81.43(9) . . ?
C21 Rh1 C22 38.33(9) . . ?
C26 Rh1 C22 90.11(8) . . ?
O2 Rh2 N2 89.83(6) . . ?
O2 Rh2 C30 151.36(8) . . ?
N2 Rh2 C30 95.09(8) . . ?
O2 Rh2 C29 168.08(8) . . ?
N2 Rh2 C29 95.61(7) . . ?
C30 Rh2 C29 38.70(9) . . ?
O2 Rh2 C34 87.97(7) . . ?
N2 Rh2 C34 155.32(8) . . ?
C30 Rh2 C34 98.56(9) . . ?
C29 Rh2 C34 82.66(8) . . ?
O2 Rh2 C33 86.79(7) . . ?
N2 Rh2 C33 165.97(8) . . ?
C30 Rh2 C33 81.65(9) . . ?
C29 Rh2 C33 90.34(8) . . ?
C34 Rh2 C33 38.18(9) . . ?
C7 N1 C1 113.67(17) . . ?
C7 N1 Rh1 122.13(14) . . ?
C1 N1 Rh1 123.79(12) . . ?
C14 N2 C6 114.16(17) . . ?
C14 N2 Rh2 121.06(14) . . ?
C6 N2 Rh2 123.75(12) . . ?
C13 O1 Rh1 127.76(14) . . ?
C20 O2 Rh2 127.14(14) . . ?
C2 C1 C6 119.15(18) . . ?
C2 C1 N1 119.05(18) . . ?
C6 C1 N1 121.79(17) . . ?
C3 C2 C1 121.2(2) . . ?
C3 C2 H2 119.4 . . ?
C1 C2 H2 119.4 . . ?
C4 C3 C2 119.8(2) . . ?
C4 C3 H3 120.1 . . ?
C2 C3 H3 120.1 . . ?
C3 C4 C5 119.5(2) . . ?
C3 C4 H4 120.3 . . ?
C5 C4 H4 120.3 . . ?
C6 C5 C4 121.5(2) . . ?
C6 C5 H5 119.3 . . ?
C4 C5 H5 119.3 . . ?
C5 C6 C1 118.94(18) . . ?
C5 C6 N2 119.63(18) . . ?
C1 C6 N2 121.43(17) . . ?
N1 C7 C8 129.1(2) . . ?
N1 C7 H7 115.5 . . ?
C8 C7 H7 115.5 . . ?
C13 C8 C9 119.0(2) . . ?
C13 C8 C7 124.28(19) . . ?
C9 C8 C7 116.7(2) . . ?
C10 C9 C8 121.6(2) . . ?
C10 C9 H9 119.2 . . ?
C8 C9 H9 119.2 . . ?
C9 C10 C11 119.3(2) . . ?
C9 C10 H10 120.3 . . ?
C11 C10 H10 120.3 . . ?
C12 C11 C10 120.9(2) . . ?
C12 C11 H11 119.6 . . ?
C10 C11 H11 119.6 . . ?
C11 C12 C13 121.6(2) . . ?
C11 C12 H12 119.2 . . ?
C13 C12 H12 119.2 . . ?
O1 C13 C12 118.2(2) . . ?
O1 C13 C8 124.14(19) . . ?
C12 C13 C8 117.6(2) . . ?
N2 C14 C15 128.8(2) . . ?
N2 C14 H14 115.6 . . ?
C15 C14 H14 115.6 . . ?
C14 C15 C20 124.13(19) . . ?
C14 C15 C16 116.6(2) . . ?
C20 C15 C16 119.1(2) . . ?
C17 C16 C15 121.7(2) . . ?
C17 C16 H16 119.1 . . ?
C15 C16 H16 119.1 . . ?
C16 C17 C18 118.8(2) . . ?
C16 C17 H17 120.6 . . ?
C18 C17 H17 120.6 . . ?
C19 C18 C17 121.8(2) . . ?
C19 C18 H18 119.1 . . ?
C17 C18 H18 119.1 . . ?
C18 C19 C20 120.9(2) . . ?
C18 C19 H19 119.6 . . ?
C20 C19 H19 119.6 . . ?
O2 C20 C19 118.4(2) . . ?
O2 C20 C15 123.99(19) . . ?
C19 C20 C15 117.6(2) . . ?
C22 C21 C28 124.6(2) . . ?
C22 C21 Rh1 71.41(13) . . ?
C28 C21 Rh1 110.56(15) . . ?
C22 C21 H21 114.1 . . ?
C28 C21 H21 114.1 . . ?
Rh1 C21 H21 114.1 . . ?
C21 C22 C23 123.7(2) . . ?
C21 C22 Rh1 70.26(12) . . ?
C23 C22 Rh1 114.42(15) . . ?
C21 C22 H22 113.7 . . ?
C23 C22 H22 113.7 . . ?
Rh1 C22 H22 113.7 . . ?
C22 C23 C24 111.26(18) . . ?
C22 C23 H23A 109.4 . . ?
C24 C23 H23A 109.4 . . ?
C22 C23 H23B 109.4 . . ?
C24 C23 H23B 109.4 . . ?
H23A C23 H23B 108.0 . . ?
C25 C24 C23 112.70(19) . . ?
C25 C24 H24A 109.1 . . ?
C23 C24 H24A 109.1 . . ?
C25 C24 H24B 109.1 . . ?
C23 C24 H24B 109.1 . . ?
H24A C24 H24B 107.8 . . ?
C26 C25 C24 123.9(2) . . ?
C26 C25 Rh1 71.52(12) . . ?
C24 C25 Rh1 112.16(15) . . ?
C26 C25 H25 114.0 . . ?
C24 C25 H25 114.0 . . ?
Rh1 C25 H25 114.0 . . ?
C25 C26 C27 123.16(19) . . ?
C25 C26 Rh1 69.60(12) . . ?
C27 C26 Rh1 113.26(15) . . ?
C25 C26 H26 114.3 . . ?
C27 C26 H26 114.3 . . ?
Rh1 C26 H26 114.3 . . ?
C26 C27 C28 112.02(18) . . ?
C26 C27 H27A 109.2 . . ?
C28 C27 H27A 109.2 . . ?
C26 C27 H27B 109.2 . . ?
C28 C27 H27B 109.2 . . ?
H27A C27 H27B 107.9 . . ?
C21 C28 C27 112.55(19) . . ?
C21 C28 H28A 109.1 . . ?
C27 C28 H28A 109.1 . . ?
C21 C28 H28B 109.1 . . ?
C27 C28 H28B 109.1 . . ?
H28A C28 H28B 107.8 . . ?
C30 C29 C36 123.71(19) . . ?
C30 C29 Rh2 69.82(12) . . ?
C36 C29 Rh2 112.77(14) . . ?
C30 C29 H29 114.2 . . ?
C36 C29 H29 114.2 . . ?
Rh2 C29 H29 114.2 . . ?
C29 C30 C31 123.9(2) . . ?
C29 C30 Rh2 71.47(12) . . ?
C31 C30 Rh2 112.62(15) . . ?
C29 C30 H30 113.9 . . ?
C31 C30 H30 113.9 . . ?
Rh2 C30 H30 113.9 . . ?
C30 C31 C32 112.88(19) . . ?
C30 C31 H31A 109.0 . . ?
C32 C31 H31A 109.0 . . ?
C30 C31 H31B 109.0 . . ?
C32 C31 H31B 109.0 . . ?
H31A C31 H31B 107.8 . . ?
C33 C32 C31 111.63(19) . . ?
C33 C32 H32A 109.3 . . ?
C31 C32 H32A 109.3 . . ?
C33 C32 H32B 109.3 . . ?
C31 C32 H32B 109.3 . . ?
H32A C32 H32B 108.0 . . ?
C34 C33 C32 124.2(2) . . ?
C34 C33 Rh2 70.04(12) . . ?
C32 C33 Rh2 113.84(15) . . ?
C34 C33 H33 113.8 . . ?
C32 C33 H33 113.8 . . ?
Rh2 C33 H33 113.8 . . ?
C33 C34 C35 125.6(2) . . ?
C33 C34 Rh2 71.79(13) . . ?
C35 C34 Rh2 109.22(14) . . ?
C33 C34 H34 114.0 . . ?
C35 C34 H34 114.0 . . ?
Rh2 C34 H34 114.0 . . ?
C34 C35 C36 112.85(19) . . ?
C34 C35 H35A 109.0 . . ?
C36 C35 H35A 109.0 . . ?
C34 C35 H35B 109.0 . . ?
C36 C35 H35B 109.0 . . ?
H35A C35 H35B 107.8 . . ?
C29 C36 C35 111.85(17) . . ?
C29 C36 H36A 109.2 . . ?
C35 C36 H36A 109.2 . . ?
C29 C36 H36B 109.2 . . ?
C35 C36 H36B 109.2 . . ?
H36A C36 H36B 107.9 . . ?

loop_
_geom_bond_atom_site_label_1
_geom_bond_atom_site_label_2
_geom_bond_distance
_geom_bond_site_symmetry_2
_geom_bond_publ_flag
Rh1 O1 2.0316(15) . ?
Rh1 N1 2.0859(16) . ?
Rh1 C25 2.094(2) . ?
Rh1 C21 2.118(2) . ?
Rh1 C26 2.119(2) . ?
Rh1 C22 2.133(2) . ?
Rh2 O2 2.0311(14) . ?
Rh2 N2 2.0805(17) . ?
Rh2 C30 2.097(2) . ?
Rh2 C29 2.118(2) . ?
Rh2 C34 2.121(2) . ?
Rh2 C33 2.143(2) . ?
N1 C7 1.303(3) . ?
N1 C1 1.444(2) . ?
N2 C14 1.304(3) . ?
N2 C6 1.438(2) . ?
O1 C13 1.307(3) . ?
O2 C20 1.303(3) . ?
C1 C2 1.391(3) . ?
C1 C6 1.406(3) . ?
C2 C3 1.388(3) . ?
C2 H2 0.9500 . ?
C3 C4 1.381(3) . ?
C3 H3 0.9500 . ?
C4 C5 1.392(3) . ?
C4 H4 0.9500 . ?
C5 C6 1.387(3) . ?
C5 H5 0.9500 . ?
C7 C8 1.430(3) . ?
C7 H7 0.9500 . ?
C8 C13 1.415(3) . ?
C8 C9 1.430(3) . ?
C9 C10 1.359(3) . ?
C9 H9 0.9500 . ?
C10 C11 1.396(4) . ?
C10 H10 0.9500 . ?
C11 C12 1.371(4) . ?
C11 H11 0.9500 . ?
C12 C13 1.417(3) . ?
C12 H12 0.9500 . ?
C14 C15 1.419(3) . ?
C14 H14 0.9500 . ?
C15 C20 1.423(3) . ?
C15 C16 1.431(3) . ?
C16 C17 1.361(3) . ?
C16 H16 0.9500 . ?
C17 C18 1.401(4) . ?
C17 H17 0.9500 . ?
C18 C19 1.369(3) . ?
C18 H18 0.9500 . ?
C19 C20 1.425(3) . ?
C19 H19 0.9500 . ?
C21 C22 1.395(3) . ?
C21 C28 1.512(3) . ?
C21 H21 1.0000 . ?
C22 C23 1.513(3) . ?
C22 H22 1.0000 . ?
C23 C24 1.536(4) . ?
C23 H23A 0.9900 . ?
C23 H23B 0.9900 . ?
C24 C25 1.520(3) . ?
C24 H24A 0.9900 . ?
C24 H24B 0.9900 . ?
C25 C26 1.403(3) . ?
C25 H25 1.0000 . ?
C26 C27 1.523(3) . ?
C26 H26 1.0000 . ?
C27 C28 1.539(3) . ?
C27 H27A 0.9900 . ?
C27 H27B 0.9900 . ?
C28 H28A 0.9900 . ?
C28 H28B 0.9900 . ?
C29 C30 1.397(3) . ?
C29 C36 1.526(3) . ?
C29 H29 1.0000 . ?
C30 C31 1.517(3) . ?
C30 H30 1.0000 . ?
C31 C32 1.543(4) . ?
C31 H31A 0.9900 . ?
C31 H31B 0.9900 . ?
C32 C33 1.526(3) . ?
C32 H32A 0.9900 . ?
C32 H32B 0.9900 . ?
C33 C34 1.395(3) . ?
C33 H33 1.0000 . ?
C34 C35 1.517(3) . ?
C34 H34 1.0000 . ?
C35 C36 1.532(3) . ?
C35 H35A 0.9900 . ?
C35 H35B 0.9900 . ?
C36 H36A 0.9900 . ?
C36 H36B 0.9900 . ?

loop_
_geom_torsion_atom_site_label_1
_geom_torsion_atom_site_label_2
_geom_torsion_atom_site_label_3
_geom_torsion_atom_site_label_4
_geom_torsion
_geom_torsion_site_symmetry_1
_geom_torsion_site_symmetry_2
_geom_torsion_site_symmetry_3
_geom_torsion_site_symmetry_4
_geom_torsion_publ_flag
O1 Rh1 N1 C7 14.84(16) . . . . ?
C25 Rh1 N1 C7 -135.07(17) . . . . ?
C21 Rh1 N1 C7 99.3(2) . . . . ?
C26 Rh1 N1 C7 -174.25(17) . . . . ?
C22 Rh1 N1 C7 -53.1(4) . . . . ?
O1 Rh1 N1 C1 -173.05(15) . . . . ?
C25 Rh1 N1 C1 37.03(16) . . . . ?
C21 Rh1 N1 C1 -88.6(2) . . . . ?
C26 Rh1 N1 C1 -2.15(16) . . . . ?
C22 Rh1 N1 C1 119.0(3) . . . . ?
O2 Rh2 N2 C14 22.62(16) . . . . ?
C30 Rh2 N2 C14 -129.13(16) . . . . ?
C29 Rh2 N2 C14 -168.01(16) . . . . ?
C34 Rh2 N2 C14 107.4(2) . . . . ?
C33 Rh2 N2 C14 -53.3(4) . . . . ?
O2 Rh2 N2 C6 -169.64(15) . . . . ?
C30 Rh2 N2 C6 38.61(16) . . . . ?
C29 Rh2 N2 C6 -0.27(16) . . . . ?
C34 Rh2 N2 C6 -84.9(2) . . . . ?
C33 Rh2 N2 C6 114.4(3) . . . . ?
N1 Rh1 O1 C13 -16.86(18) . . . . ?
C25 Rh1 O1 C13 86.8(2) . . . . ?
C21 Rh1 O1 C13 -170.88(18) . . . . ?
C26 Rh1 O1 C13 -144.3(3) . . . . ?
C22 Rh1 O1 C13 150.78(19) . . . . ?
N2 Rh2 O2 C20 -19.40(17) . . . . ?
C30 Rh2 O2 C20 81.0(2) . . . . ?
C29 Rh2 O2 C20 -136.7(3) . . . . ?
C34 Rh2 O2 C20 -174.82(18) . . . . ?
C33 Rh2 O2 C20 146.98(18) . . . . ?
C7 N1 C1 C2 70.1(2) . . . . ?
Rh1 N1 C1 C2 -102.59(19) . . . . ?
C7 N1 C1 C6 -109.5(2) . . . . ?
Rh1 N1 C1 C6 77.8(2) . . . . ?
C6 C1 C2 C3 0.7(3) . . . . ?
N1 C1 C2 C3 -178.90(18) . . . . ?
C1 C2 C3 C4 -0.4(3) . . . . ?
C2 C3 C4 C5 -0.2(3) . . . . ?
C3 C4 C5 C6 0.5(3) . . . . ?
C4 C5 C6 C1 -0.2(3) . . . . ?
C4 C5 C6 N2 179.38(18) . . . . ?
C2 C1 C6 C5 -0.4(3) . . . . ?
N1 C1 C6 C5 179.24(17) . . . . ?
C2 C1 C6 N2 -179.99(17) . . . . ?
N1 C1 C6 N2 -0.4(3) . . . . ?
C14 N2 C6 C5 68.5(2) . . . . ?
Rh2 N2 C6 C5 -99.96(19) . . . . ?
C14 N2 C6 C1 -111.8(2) . . . . ?
Rh2 N2 C6 C1 79.7(2) . . . . ?
C1 N1 C7 C8 178.2(2) . . . . ?
Rh1 N1 C7 C8 -8.9(3) . . . . ?
N1 C7 C8 C13 -2.7(4) . . . . ?
N1 C7 C8 C9 -179.6(2) . . . . ?
C13 C8 C9 C10 1.1(3) . . . . ?
C7 C8 C9 C10 178.2(2) . . . . ?
C8 C9 C10 C11 0.4(4) . . . . ?
C9 C10 C11 C12 -1.1(4) . . . . ?
C10 C11 C12 C13 0.3(4) . . . . ?
Rh1 O1 C13 C12 -167.99(15) . . . . ?
Rh1 O1 C13 C8 11.6(3) . . . . ?
C11 C12 C13 O1 -179.2(2) . . . . ?
C11 C12 C13 C8 1.2(3) . . . . ?
C9 C8 C13 O1 178.6(2) . . . . ?
C7 C8 C13 O1 1.7(3) . . . . ?
C9 C8 C13 C12 -1.8(3) . . . . ?
C7 C8 C13 C12 -178.7(2) . . . . ?
C6 N2 C14 C15 174.8(2) . . . . ?
Rh2 N2 C14 C15 -16.3(3) . . . . ?
N2 C14 C15 C20 -3.6(4) . . . . ?
N2 C14 C15 C16 -178.1(2) . . . . ?
C14 C15 C16 C17 174.8(2) . . . . ?
C20 C15 C16 C17 0.0(3) . . . . ?
C15 C16 C17 C18 -0.9(4) . . . . ?
C16 C17 C18 C19 -0.3(4) . . . . ?
C17 C18 C19 C20 2.5(4) . . . . ?
Rh2 O2 C20 C19 -171.08(15) . . . . ?
Rh2 O2 C20 C15 7.5(3) . . . . ?
C18 C19 C20 O2 175.3(2) . . . . ?
C18 C19 C20 C15 -3.3(3) . . . . ?
C14 C15 C20 O2 9.1(3) . . . . ?
C16 C15 C20 O2 -176.4(2) . . . . ?
C14 C15 C20 C19 -172.3(2) . . . . ?
C16 C15 C20 C19 2.1(3) . . . . ?
O1 Rh1 C21 C22 -85.05(13) . . . . ?
N1 Rh1 C21 C22 -170.09(15) . . . . ?
C25 Rh1 C21 C22 64.56(14) . . . . ?
C26 Rh1 C21 C22 100.07(14) . . . . ?
O1 Rh1 C21 C28 154.06(17) . . . . ?
N1 Rh1 C21 C28 69.0(3) . . . . ?
C25 Rh1 C21 C28 -56.32(18) . . . . ?
C26 Rh1 C21 C28 -20.82(17) . . . . ?
C22 Rh1 C21 C28 -120.9(2) . . . . ?
C28 C21 C22 C23 -4.2(3) . . . . ?
Rh1 C21 C22 C23 -106.8(2) . . . . ?
C28 C21 C22 Rh1 102.6(2) . . . . ?
O1 Rh1 C22 C21 92.36(14) . . . . ?
N1 Rh1 C22 C21 160.8(3) . . . . ?
C25 Rh1 C22 C21 -115.38(15) . . . . ?
C26 Rh1 C22 C21 -77.33(14) . . . . ?
O1 Rh1 C22 C23 -148.66(18) . . . . ?
N1 Rh1 C22 C23 -80.2(4) . . . . ?
C25 Rh1 C22 C23 3.60(17) . . . . ?
C21 Rh1 C22 C23 119.0(2) . . . . ?
C26 Rh1 C22 C23 41.65(18) . . . . ?
C21 C22 C23 C24 94.0(3) . . . . ?
Rh1 C22 C23 C24 12.2(3) . . . . ?
C22 C23 C24 C25 -28.0(3) . . . . ?
C23 C24 C25 C26 -50.7(3) . . . . ?
C23 C24 C25 Rh1 31.4(2) . . . . ?
O1 Rh1 C25 C26 165.82(13) . . . . ?
N1 Rh1 C25 C26 -92.37(13) . . . . ?
C21 Rh1 C25 C26 66.45(14) . . . . ?
C22 Rh1 C25 C26 100.95(14) . . . . ?
O1 Rh1 C25 C24 45.9(2) . . . . ?
N1 Rh1 C25 C24 147.72(16) . . . . ?
C21 Rh1 C25 C24 -53.46(18) . . . . ?
C26 Rh1 C25 C24 -119.9(2) . . . . ?
C22 Rh1 C25 C24 -18.96(17) . . . . ?
C24 C25 C26 C27 -0.3(3) . . . . ?
Rh1 C25 C26 C27 -105.1(2) . . . . ?
C24 C25 C26 Rh1 104.8(2) . . . . ?
O1 Rh1 C26 C25 -140.6(3) . . . . ?
N1 Rh1 C26 C25 92.52(13) . . . . ?
C21 Rh1 C26 C25 -113.76(14) . . . . ?
C22 Rh1 C26 C25 -76.13(14) . . . . ?
O1 Rh1 C26 C27 -22.2(5) . . . . ?
N1 Rh1 C26 C27 -149.09(16) . . . . ?
C25 Rh1 C26 C27 118.4(2) . . . . ?
C21 Rh1 C26 C27 4.62(16) . . . . ?
C22 Rh1 C26 C27 42.26(17) . . . . ?
C25 C26 C27 C28 92.4(3) . . . . ?
Rh1 C26 C27 C28 12.3(2) . . . . ?
C22 C21 C28 C27 -47.5(3) . . . . ?
Rh1 C21 C28 C27 33.6(2) . . . . ?
C26 C27 C28 C21 -30.1(3) . . . . ?
O2 Rh2 C29 C30 -152.1(3) . . . . ?
N2 Rh2 C29 C30 91.15(13) . . . . ?
C34 Rh2 C29 C30 -113.63(14) . . . . ?
C33 Rh2 C29 C30 -76.13(14) . . . . ?
O2 Rh2 C29 C36 -32.9(4) . . . . ?
N2 Rh2 C29 C36 -149.70(15) . . . . ?
C30 Rh2 C29 C36 119.1(2) . . . . ?
C34 Rh2 C29 C36 5.52(16) . . . . ?
C33 Rh2 C29 C36 43.02(16) . . . . ?
C36 C29 C30 C31 0.8(3) . . . . ?
Rh2 C29 C30 C31 105.3(2) . . . . ?
C36 C29 C30 Rh2 -104.51(19) . . . . ?
O2 Rh2 C30 C29 168.35(13) . . . . ?
N2 Rh2 C30 C29 -92.62(13) . . . . ?
C34 Rh2 C30 C29 66.77(14) . . . . ?
C33 Rh2 C30 C29 101.12(14) . . . . ?
O2 Rh2 C30 C31 48.5(3) . . . . ?
N2 Rh2 C30 C31 147.56(16) . . . . ?
C29 Rh2 C30 C31 -119.8(2) . . . . ?
C34 Rh2 C30 C31 -53.06(18) . . . . ?
C33 Rh2 C30 C31 -18.70(17) . . . . ?
C29 C30 C31 C32 -51.9(3) . . . . ?
Rh2 C30 C31 C32 30.3(2) . . . . ?
C30 C31 C32 C33 -26.6(3) . . . . ?
C31 C32 C33 C34 92.3(3) . . . . ?
C31 C32 C33 Rh2 11.0(3) . . . . ?
O2 Rh2 C33 C34 90.80(13) . . . . ?
N2 Rh2 C33 C34 167.1(3) . . . . ?
C30 Rh2 C33 C34 -115.47(14) . . . . ?
C29 Rh2 C33 C34 -77.62(14) . . . . ?
O2 Rh2 C33 C32 -149.69(17) . . . . ?
N2 Rh2 C33 C32 -73.4(4) . . . . ?
C30 Rh2 C33 C32 4.04(17) . . . . ?
C29 Rh2 C33 C32 41.89(18) . . . . ?
C34 Rh2 C33 C32 119.5(2) . . . . ?
C32 C33 C34 C35 -4.9(3) . . . . ?
Rh2 C33 C34 C35 101.0(2) . . . . ?
C32 C33 C34 Rh2 -105.9(2) . . . . ?
O2 Rh2 C34 C33 -87.39(13) . . . . ?
N2 Rh2 C34 C33 -172.55(15) . . . . ?
C30 Rh2 C34 C33 64.59(14) . . . . ?
C29 Rh2 C34 C33 100.00(14) . . . . ?
O2 Rh2 C34 C35 150.29(17) . . . . ?
N2 Rh2 C34 C35 65.1(3) . . . . ?
C30 Rh2 C34 C35 -57.73(17) . . . . ?
C29 Rh2 C34 C35 -22.32(16) . . . . ?
C33 Rh2 C34 C35 -122.3(2) . . . . ?
C33 C34 C35 C36 -45.1(3) . . . . ?
Rh2 C34 C35 C36 35.9(2) . . . . ?
C30 C29 C36 C35 92.7(3) . . . . ?
Rh2 C29 C36 C35 12.5(2) . . . . ?
C34 C35 C36 C29 -32.0(3) . . . . ?
